data_4109948
loop_
_publ_author_name
'Guozhu Zhang'
'Vincent J. Catalano'
'Liming Zhang'

_publ_section_title
;
 PtCl2-Catalyzed Rapid Access to Tetracyclic 2,3-Indoline-Fused
 Cyclopentenes: Reactivity Divergent from Cationic Au(I) Catalysis and
 Synthetic Potential
;
_journal_name_full 'Journal of the American Chemical Society'
_journal_page_first 11358
_journal_page_last 11359
_journal_paper_doi 10.1021/ja074536x
_journal_volume 129
_journal_year 2007
_chemical_formula_sum 'C19 H23 N O2'
_chemical_formula_weight 297.38
_chemical_name_common 2
_chemical_name_systematic
;
 ?
;
_space_group_IT_number 2
_symmetry_cell_setting triclinic
_symmetry_space_group_name_Hall '-P 1'
_symmetry_space_group_name_H-M 'P -1'
_atom_sites_solution_hydrogens geom
_atom_sites_solution_primary direct
_atom_sites_solution_secondary difmap
_audit_creation_method SHELXL-97
_cell_angle_alpha 93.2490(10)
_cell_angle_beta 107.5680(10)
_cell_angle_gamma 94.0820(10)
_cell_formula_units_Z 2
_cell_length_a 7.9387(2)
_cell_length_b 9.9181(2)
_cell_length_c 10.4955(2)
_cell_measurement_reflns_used 7736
_cell_measurement_temperature 100(2)
_cell_measurement_theta_max 39.43
_cell_measurement_theta_min 2.70
_cell_volume 783.18(3)
_computing_cell_refinement 'Bruker XSCANS'
_computing_data_collection 'Bruker XSCANS'
_computing_data_reduction 'Bruker SHELXTL'
_computing_molecular_graphics 'Bruker SHELXTL'
_computing_publication_material 'Bruker SHELXTL'
_computing_structure_refinement 'SHELXL-97 (Sheldrick, 1997)'
_computing_structure_solution 'SHELXS-97 (Sheldrick, 1990)'
_diffrn_ambient_temperature 100(2)
_diffrn_measured_fraction_theta_full 0.996
_diffrn_measured_fraction_theta_max 0.996
_diffrn_measurement_device_type 'CCD area detector'
_diffrn_measurement_method 'phi and omega scans'
_diffrn_radiation_monochromator graphite
_diffrn_radiation_source 'fine-focus sealed tube'
_diffrn_radiation_type MoK\a
_diffrn_radiation_wavelength 0.71073
_diffrn_reflns_av_R_equivalents 0.0264
_diffrn_reflns_av_sigmaI/netI 0.0161
_diffrn_reflns_limit_h_max 12
_diffrn_reflns_limit_h_min -11
_diffrn_reflns_limit_k_max 14
_diffrn_reflns_limit_k_min -14
_diffrn_reflns_limit_l_max 15
_diffrn_reflns_limit_l_min -15
_diffrn_reflns_number 35624
_diffrn_reflns_theta_full 32.50
_diffrn_reflns_theta_max 32.50
_diffrn_reflns_theta_min 2.04
_diffrn_standards_decay_% '< 1%'
_exptl_absorpt_coefficient_mu 0.081
_exptl_absorpt_correction_T_max 0.9771
_exptl_absorpt_correction_T_min 0.9478
_exptl_absorpt_correction_type empirical
_exptl_crystal_colour 'clear colourless'
_exptl_crystal_density_diffrn 1.261
_exptl_crystal_density_meas 0
_exptl_crystal_description block
_exptl_crystal_F_000 320
_exptl_crystal_size_max 0.67
_exptl_crystal_size_mid 0.31
_exptl_crystal_size_min 0.29
_refine_diff_density_max 0.480
_refine_diff_density_min -0.412
_refine_diff_density_rms 0.091
_refine_ls_extinction_method none
_refine_ls_goodness_of_fit_ref 1.087
_refine_ls_hydrogen_treatment fixed
_refine_ls_matrix_type full
_refine_ls_number_parameters 202
_refine_ls_number_reflns 5638
_refine_ls_number_restraints 0
_refine_ls_restrained_S_all 1.087
_refine_ls_R_factor_all 0.0469
_refine_ls_R_factor_gt 0.0442
_refine_ls_shift/su_max 0.000
_refine_ls_shift/su_mean 0.000
_refine_ls_structure_factor_coef Fsqd
_refine_ls_weighting_details 'calc w=1/[\s^2^(Fo^2^)+(0.0768P)^2^+0.1469P] where P=(Fo^2^+2Fc^2^)/3'
_refine_ls_weighting_scheme calc
_refine_ls_wR_factor_gt 0.1233
_refine_ls_wR_factor_ref 0.1256
_reflns_number_gt 5174
_reflns_number_total 5638
_reflns_threshold_expression >2sigma(I)
_cod_data_source_file ja074536xsi20070621_033557.cif
_cod_data_source_block lzhang23
_cod_database_code 4109948

loop_
_symmetry_equiv_pos_as_xyz
'x, y, z'
'-x, -y, -z'

loop_
_atom_site_label
_atom_site_type_symbol
_atom_site_fract_x
_atom_site_fract_y
_atom_site_fract_z
_atom_site_U_iso_or_equiv
_atom_site_adp_type
_atom_site_occupancy
_atom_site_symmetry_multiplicity
_atom_site_calc_flag
_atom_site_refinement_flags
C1 C 0.19830(10) -0.08431(7) 0.19256(8) 0.01719(14) Uani 1 1 d .
H1 H 0.1838 -0.1737 0.2183 0.021 Uiso 1 1 calc R
C2 C 0.32281(10) -0.04915(8) 0.12766(8) 0.01901(15) Uani 1 1 d .
H2 H 0.3955 -0.1155 0.1105 0.023 Uiso 1 1 calc R
C3 C 0.34311(10) 0.08069(8) 0.08738(8) 0.01885(14) Uani 1 1 d .
H3 H 0.4283 0.1018 0.0428 0.023 Uiso 1 1 calc R
C4 C 0.23810(10) 0.18025(8) 0.11256(7) 0.01675(14) Uani 1 1 d .
H4 H 0.2499 0.2688 0.0842 0.020 Uiso 1 1 calc R
C5 C 0.11686(9) 0.14748(7) 0.17945(7) 0.01330(13) Uani 1 1 d .
C6 C 0.09577(9) 0.01611(7) 0.21845(7) 0.01384(13) Uani 1 1 d .
C7 C -0.13587(9) 0.12406(7) 0.25672(7) 0.01356(13) Uani 1 1 d .
H7 H -0.2476 0.1014 0.1805 0.016 Uiso 1 1 calc R
C8 C -0.01049(9) 0.23223(7) 0.22090(7) 0.01243(12) Uani 1 1 d .
C9 C -0.10322(10) 0.33002(7) 0.12057(7) 0.01643(14) Uani 1 1 d .
H9A H -0.0773 0.3143 0.0347 0.020 Uiso 1 1 calc R
H9B H -0.2333 0.3171 0.1029 0.020 Uiso 1 1 calc R
C10 C -0.03186(10) 0.47103(7) 0.18351(7) 0.01690(14) Uani 1 1 d .
C11 C 0.06786(9) 0.32789(7) 0.35380(7) 0.01351(13) Uani 1 1 d .
C12 C -0.06743(10) 0.30250(7) 0.42582(7) 0.01521(13) Uani 1 1 d .
H12 H -0.0760 0.3611 0.4980 0.018 Uiso 1 1 calc R
C13 C -0.17435(10) 0.18892(7) 0.37781(7) 0.01519(13) Uani 1 1 d .
C14 C 0.25664(10) 0.31012(7) 0.43908(7) 0.01518(13) Uani 1 1 d .
H14A H 0.3390 0.3344 0.3878 0.018 Uiso 1 1 calc R
H14B H 0.2652 0.2134 0.4564 0.018 Uiso 1 1 calc R
C15 C 0.31591(10) 0.39608(7) 0.57332(7) 0.01652(14) Uani 1 1 d .
H15A H 0.3212 0.4931 0.5560 0.020 Uiso 1 1 calc R
H15B H 0.2259 0.3799 0.6200 0.020 Uiso 1 1 calc R
C16 C 0.49597(10) 0.36617(8) 0.66512(8) 0.01943(15) Uani 1 1 d .
H16A H 0.5889 0.3929 0.6239 0.023 Uiso 1 1 calc R
H16B H 0.4958 0.2675 0.6749 0.023 Uiso 1 1 calc R
C17 C 0.53971(13) 0.44215(11) 0.80324(9) 0.02923(19) Uani 1 1 d .
H17A H 0.5311 0.5393 0.7934 0.044 Uiso 1 1 calc R
H17B H 0.6606 0.4275 0.8567 0.044 Uiso 1 1 calc R
H17C H 0.4556 0.4085 0.8485 0.044 Uiso 1 1 calc R
C18 C -0.31202(11) 0.12841(9) 0.43383(8) 0.02124(15) Uani 1 1 d .
H18A H -0.2723 0.0457 0.4759 0.032 Uiso 1 1 calc R
H18B H -0.4238 0.1061 0.3614 0.032 Uiso 1 1 calc R
H18C H -0.3302 0.1937 0.5010 0.032 Uiso 1 1 calc R
C19 C -0.13009(11) -0.12507(8) 0.27959(8) 0.02021(15) Uani 1 1 d .
H19A H -0.2144 -0.1472 0.1897 0.030 Uiso 1 1 calc R
H19B H -0.1949 -0.1210 0.3456 0.030 Uiso 1 1 calc R
H19C H -0.0471 -0.1951 0.3004 0.030 Uiso 1 1 calc R
N1 N -0.03232(9) 0.00540(6) 0.28413(6) 0.01517(12) Uani 1 1 d .
O1 O -0.05534(9) 0.57698(6) 0.13337(6) 0.02387(14) Uani 1 1 d .
O2 O 0.06830(8) 0.46683(5) 0.31245(6) 0.01693(12) Uani 1 1 d .

loop_
_atom_site_aniso_label
_atom_site_aniso_U_11
_atom_site_aniso_U_22
_atom_site_aniso_U_33
_atom_site_aniso_U_23
_atom_site_aniso_U_13
_atom_site_aniso_U_12
C1 0.0212(3) 0.0149(3) 0.0163(3) 0.0008(2) 0.0062(3) 0.0056(2)
C2 0.0195(3) 0.0213(3) 0.0171(3) -0.0011(3) 0.0063(3) 0.0068(3)
C3 0.0182(3) 0.0229(3) 0.0169(3) -0.0009(3) 0.0080(3) 0.0025(3)
C4 0.0187(3) 0.0172(3) 0.0150(3) -0.0002(2) 0.0067(2) 0.0003(2)
C5 0.0161(3) 0.0127(3) 0.0112(3) -0.0002(2) 0.0044(2) 0.0022(2)
C6 0.0165(3) 0.0133(3) 0.0119(3) 0.0002(2) 0.0045(2) 0.0026(2)
C7 0.0149(3) 0.0136(3) 0.0124(3) 0.0005(2) 0.0043(2) 0.0025(2)
C8 0.0158(3) 0.0110(3) 0.0106(3) 0.0006(2) 0.0039(2) 0.0028(2)
C9 0.0214(3) 0.0137(3) 0.0128(3) 0.0018(2) 0.0025(2) 0.0043(2)
C10 0.0219(3) 0.0144(3) 0.0153(3) 0.0015(2) 0.0062(3) 0.0049(2)
C11 0.0172(3) 0.0111(3) 0.0122(3) 0.0005(2) 0.0041(2) 0.0031(2)
C12 0.0172(3) 0.0164(3) 0.0124(3) 0.0000(2) 0.0047(2) 0.0048(2)
C13 0.0158(3) 0.0178(3) 0.0128(3) 0.0010(2) 0.0048(2) 0.0046(2)
C14 0.0162(3) 0.0149(3) 0.0135(3) -0.0003(2) 0.0032(2) 0.0026(2)
C15 0.0184(3) 0.0154(3) 0.0139(3) -0.0006(2) 0.0021(2) 0.0027(2)
C16 0.0179(3) 0.0210(3) 0.0169(3) 0.0017(3) 0.0015(3) 0.0019(3)
C17 0.0279(4) 0.0364(5) 0.0168(3) -0.0017(3) -0.0015(3) -0.0008(3)
C18 0.0205(3) 0.0265(4) 0.0190(3) -0.0004(3) 0.0103(3) 0.0006(3)
C19 0.0263(4) 0.0141(3) 0.0224(3) 0.0030(3) 0.0108(3) 0.0001(3)
N1 0.0191(3) 0.0119(2) 0.0169(3) 0.0020(2) 0.0085(2) 0.0026(2)
O1 0.0366(3) 0.0143(2) 0.0218(3) 0.0052(2) 0.0087(2) 0.0074(2)
O2 0.0233(3) 0.0112(2) 0.0151(2) 0.00050(17) 0.0039(2) 0.00303(18)

loop_
_atom_type_symbol
_atom_type_description
_atom_type_scat_dispersion_real
_atom_type_scat_dispersion_imag
_atom_type_scat_source
C C 0.0033 0.0016 'International Tables Vol C Tables 4.2.6.8 and 6.1.1.4'
H H 0.0000 0.0000 'International Tables Vol C Tables 4.2.6.8 and 6.1.1.4'
N N 0.0061 0.0033 'International Tables Vol C Tables 4.2.6.8 and 6.1.1.4'
O O 0.0106 0.0060 'International Tables Vol C Tables 4.2.6.8 and 6.1.1.4'

loop_
_geom_angle_atom_site_label_1
_geom_angle_atom_site_label_2
_geom_angle_atom_site_label_3
_geom_angle
C6 C1 C2 117.79(7)
C6 C1 H1 121.1
C2 C1 H1 121.1
C3 C2 C1 121.66(7)
C3 C2 H2 119.2
C1 C2 H2 119.2
C2 C3 C4 120.06(7)
C2 C3 H3 120.0
C4 C3 H3 120.0
C5 C4 C3 118.84(7)
C5 C4 H4 120.6
C3 C4 H4 120.6
C4 C5 C6 120.80(6)
C4 C5 C8 130.61(6)
C6 C5 C8 108.59(6)
N1 C6 C1 127.83(7)
N1 C6 C5 111.32(6)
C1 C6 C5 120.84(7)
N1 C7 C13 114.33(6)
N1 C7 C8 104.37(5)
C13 C7 C8 104.66(5)
N1 C7 H7 111.0
C13 C7 H7 111.0
C8 C7 H7 111.0
C5 C8 C9 116.22(6)
C5 C8 C7 102.49(5)
C9 C8 C7 115.17(6)
C5 C8 C11 116.63(6)
C9 C8 C11 102.28(5)
C7 C8 C11 103.88(5)
C10 C9 C8 106.43(6)
C10 C9 H9A 110.4
C8 C9 H9A 110.4
C10 C9 H9B 110.4
C8 C9 H9B 110.4
H9A C9 H9B 108.6
O1 C10 O2 121.25(7)
O1 C10 C9 128.25(7)
O2 C10 C9 110.49(6)
O2 C11 C12 110.69(6)
O2 C11 C14 106.93(6)
C12 C11 C14 113.30(6)
O2 C11 C8 106.02(5)
C12 C11 C8 102.72(5)
C14 C11 C8 116.95(6)
C13 C12 C11 112.98(6)
C13 C12 H12 123.5
C11 C12 H12 123.5
C12 C13 C18 126.51(7)
C12 C13 C7 110.64(6)
C18 C13 C7 122.84(6)
C11 C14 C15 113.70(6)
C11 C14 H14A 108.8
C15 C14 H14A 108.8
C11 C14 H14B 108.8
C15 C14 H14B 108.8
H14A C14 H14B 107.7
C16 C15 C14 113.59(6)
C16 C15 H15A 108.8
C14 C15 H15A 108.8
C16 C15 H15B 108.8
C14 C15 H15B 108.8
H15A C15 H15B 107.7
C15 C16 C17 111.65(7)
C15 C16 H16A 109.3
C17 C16 H16A 109.3
C15 C16 H16B 109.3
C17 C16 H16B 109.3
H16A C16 H16B 108.0
C16 C17 H17A 109.5
C16 C17 H17B 109.5
H17A C17 H17B 109.5
C16 C17 H17C 109.5
H17A C17 H17C 109.5
H17B C17 H17C 109.5
C13 C18 H18A 109.5
C13 C18 H18B 109.5
H18A C18 H18B 109.5
C13 C18 H18C 109.5
H18A C18 H18C 109.5
H18B C18 H18C 109.5
N1 C19 H19A 109.5
N1 C19 H19B 109.5
H19A C19 H19B 109.5
N1 C19 H19C 109.5
H19A C19 H19C 109.5
H19B C19 H19C 109.5
C6 N1 C19 119.40(6)
C6 N1 C7 107.77(6)
C19 N1 C7 117.20(6)
C10 O2 C11 111.40(5)

loop_
_geom_bond_atom_site_label_1
_geom_bond_atom_site_label_2
_geom_bond_distance
C1 C6 1.3952(10)
C1 C2 1.3954(11)
C1 H1 0.9500
C2 C3 1.3914(11)
C2 H2 0.9500
C3 C4 1.4002(11)
C3 H3 0.9500
C4 C5 1.3835(10)
C4 H4 0.9500
C5 C6 1.4015(9)
C5 C8 1.5043(9)
C6 N1 1.3916(9)
C7 N1 1.4754(9)
C7 C13 1.5140(10)
C7 C8 1.5500(10)
C7 H7 1.0000
C8 C9 1.5299(10)
C8 C11 1.5732(9)
C9 C10 1.5066(10)
C9 H9A 0.9900
C9 H9B 0.9900
C10 O1 1.2031(9)
C10 O2 1.3516(9)
C11 O2 1.4681(8)
C11 C12 1.5039(10)
C11 C14 1.5245(10)
C12 C13 1.3360(10)
C12 H12 0.9500
C13 C18 1.4949(10)
C14 C15 1.5296(10)
C14 H14A 0.9900
C14 H14B 0.9900
C15 C16 1.5235(11)
C15 H15A 0.9900
C15 H15B 0.9900
C16 C17 1.5248(12)
C16 H16A 0.9900
C16 H16B 0.9900
C17 H17A 0.9800
C17 H17B 0.9800
C17 H17C 0.9800
C18 H18A 0.9800
C18 H18B 0.9800
C18 H18C 0.9800
C19 N1 1.4515(10)
C19 H19A 0.9800
C19 H19B 0.9800
C19 H19C 0.9800

loop_
_geom_torsion_atom_site_label_1
_geom_torsion_atom_site_label_2
_geom_torsion_atom_site_label_3
_geom_torsion_atom_site_label_4
_geom_torsion
C6 C1 C2 C3 -1.15(11)
C1 C2 C3 C4 0.47(12)
C2 C3 C4 C5 0.94(11)
C3 C4 C5 C6 -1.64(11)
C3 C4 C5 C8 179.39(7)
C2 C1 C6 N1 -178.35(7)
C2 C1 C6 C5 0.45(11)
C4 C5 C6 N1 179.93(6)
C8 C5 C6 N1 -0.89(8)
C4 C5 C6 C1 0.95(11)
C8 C5 C6 C1 -179.87(6)
C4 C5 C8 C9 39.45(10)
C6 C5 C8 C9 -139.62(6)
C4 C5 C8 C7 165.94(7)
C6 C5 C8 C7 -13.12(7)
C4 C5 C8 C11 -81.36(9)
C6 C5 C8 C11 99.57(7)
N1 C7 C8 C5 21.51(6)
C13 C7 C8 C5 141.94(5)
N1 C7 C8 C9 148.67(6)
C13 C7 C8 C9 -90.89(7)
N1 C7 C8 C11 -100.34(6)
C13 C7 C8 C11 20.10(7)
C5 C8 C9 C10 -112.14(7)
C7 C8 C9 C10 128.00(6)
C11 C8 C9 C10 16.07(7)
C8 C9 C10 O1 171.62(8)
C8 C9 C10 O2 -8.80(8)
C5 C8 C11 O2 109.89(6)
C9 C8 C11 O2 -18.06(7)
C7 C8 C11 O2 -138.21(5)
C5 C8 C11 C12 -133.90(6)
C9 C8 C11 C12 98.15(6)
C7 C8 C11 C12 -22.00(6)
C5 C8 C11 C14 -9.19(9)
C9 C8 C11 C14 -137.13(6)
C7 C8 C11 C14 102.72(7)
O2 C11 C12 C13 129.82(6)
C14 C11 C12 C13 -110.08(7)
C8 C11 C12 C13 17.01(8)
C11 C12 C13 C18 174.47(7)
C11 C12 C13 C7 -4.28(8)
N1 C7 C13 C12 102.90(7)
C8 C7 C13 C12 -10.67(8)
N1 C7 C13 C18 -75.90(9)
C8 C7 C13 C18 170.53(7)
O2 C11 C14 C15 67.50(7)
C12 C11 C14 C15 -54.72(8)
C8 C11 C14 C15 -173.92(6)
C11 C14 C15 C16 173.31(6)
C14 C15 C16 C17 -173.48(7)
C1 C6 N1 C19 -28.49(11)
C5 C6 N1 C19 152.62(7)
C1 C6 N1 C7 -165.50(7)
C5 C6 N1 C7 15.61(8)
C13 C7 N1 C6 -136.86(6)
C8 C7 N1 C6 -23.12(7)
C13 C7 N1 C19 85.05(8)
C8 C7 N1 C19 -161.21(6)
O1 C10 O2 C11 176.14(7)
C9 C10 O2 C11 -3.48(8)
C12 C11 O2 C10 -96.71(7)
C14 C11 O2 C10 139.45(6)
C8 C11 O2 C10 13.97(7)
